data_7007138
loop_
_publ_author_name
'Zhang, Xian-Ming'
'Zhao, Yan-Fei'
'Wu, Hai-Shun'
'Batten, Stuart R.'
'Ng, Seik Weng'

_publ_section_title
;
 Syntheses and structures of metal tetrazole coordination polymers.
;
_journal_issue 26
_journal_name_full 'Dalton transactions (Cambridge, England : 2003)'
_journal_page_first 3170
_journal_page_last 3178
_journal_paper_doi 10.1039/b518052j
_journal_year 2006
_chemical_formula_sum 'C2 H7 N4 Na O2'
_chemical_formula_weight 142.11
_chemical_name_systematic
;
?
;
_space_group_IT_number 62
_symmetry_cell_setting orthorhombic
_symmetry_space_group_name_Hall '-P 2ac 2n'
_symmetry_space_group_name_H-M 'P n m a'
_atom_sites_solution_hydrogens geom
_atom_sites_solution_primary direct
_atom_sites_solution_secondary difmap
_audit_creation_method SHELXL-97
_cell_angle_alpha 90.00
_cell_angle_beta 90.00
_cell_angle_gamma 90.00
_cell_formula_units_Z 4
_cell_length_a 6.9599(19)
_cell_length_b 7.0286(18)
_cell_length_c 12.127(3)
_cell_measurement_temperature 293(2)
_cell_volume 593.2(3)
_computing_cell_refinement 'SMART (Bruker, 2001)'
_computing_data_collection 'SMART (Bruker, 2001)'
_computing_data_reduction 'SAINT (Bruker, 2001)'
_computing_molecular_graphics 'ORTEP-II (Johnson, 1976)'
_computing_publication_material 'SHELXL-97 (Sheldrick, 1997)'
_computing_structure_refinement 'SHELXL-97 (Sheldrick, 1997)'
_computing_structure_solution 'SHELXS-97 (Sheldrick, 1990)'
_diffrn_ambient_temperature 293(2)
_diffrn_measured_fraction_theta_full 0.938
_diffrn_measured_fraction_theta_max 0.938
_diffrn_measurement_device_type 'Bruker Apex CCD Diffractometer'
_diffrn_measurement_method '\f and \w scan'
_diffrn_radiation_monochromator graphite
_diffrn_radiation_source 'fine-focus sealed tube'
_diffrn_radiation_type MoK\a
_diffrn_radiation_wavelength 0.71073
_diffrn_reflns_av_R_equivalents 0.0325
_diffrn_reflns_av_sigmaI/netI 0.0502
_diffrn_reflns_limit_h_max 7
_diffrn_reflns_limit_h_min -8
_diffrn_reflns_limit_k_max 6
_diffrn_reflns_limit_k_min -8
_diffrn_reflns_limit_l_max 15
_diffrn_reflns_limit_l_min -3
_diffrn_reflns_number 1341
_diffrn_reflns_theta_full 26.99
_diffrn_reflns_theta_max 26.99
_diffrn_reflns_theta_min 3.35
_diffrn_standards_decay_% 0
_diffrn_standards_interval_count 0
_diffrn_standards_number 0
_exptl_absorpt_coefficient_mu 0.193
_exptl_absorpt_correction_T_max 0.9942
_exptl_absorpt_correction_T_min 0.9443
_exptl_absorpt_correction_type empirical
_exptl_absorpt_process_details 'SADABS, Sheldrick, 1997'
_exptl_crystal_colour colourless
_exptl_crystal_density_diffrn 1.591
_exptl_crystal_density_method 'not measured'
_exptl_crystal_description block
_exptl_crystal_F_000 296
_exptl_crystal_size_max 0.30
_exptl_crystal_size_mid 0.08
_exptl_crystal_size_min 0.03
_refine_diff_density_max 0.247
_refine_diff_density_min -0.360
_refine_diff_density_rms 0.081
_refine_ls_extinction_method none
_refine_ls_goodness_of_fit_ref 1.006
_refine_ls_hydrogen_treatment constr
_refine_ls_matrix_type full
_refine_ls_number_parameters 65
_refine_ls_number_reflns 652
_refine_ls_number_restraints 0
_refine_ls_restrained_S_all 1.006
_refine_ls_R_factor_all 0.0667
_refine_ls_R_factor_gt 0.0497
_refine_ls_shift/su_max 0.001
_refine_ls_shift/su_mean 0.000
_refine_ls_structure_factor_coef Fsqd
_refine_ls_weighting_details 'calc w=1/[\s^2^(Fo^2^)+(0.0760P)^2^+0.0000P] where P=(Fo^2^+2Fc^2^)/3'
_refine_ls_weighting_scheme calc
_refine_ls_wR_factor_gt 0.1188
_refine_ls_wR_factor_ref 0.1290
_reflns_number_gt 493
_reflns_number_total 652
_reflns_threshold_expression >2sigma(I)
_cod_data_source_file b518052j.txt
_cod_data_source_block 2
_cod_depositor_comments
;
The following automatic conversions were performed:

'_symmetry_cell_setting' tag value 'Othorhombic' was replaced with
'orthorhombic' value as specified in the replacement file
'/home/robertas/cod-tools/perl-scripts/inputs/replacement_values.lst'.

Automatic conversion script
Id: cif_fix_values 3143 2015-03-26 13:38:13Z robertas 
;
_cod_original_sg_symbol_H-M Pnma
_cod_database_code 7007138

loop_
_symmetry_equiv_pos_as_xyz
'x, y, z'
'-x+1/2, -y, z+1/2'
'-x, y+1/2, -z'
'x+1/2, -y+1/2, -z+1/2'
'-x, -y, -z'
'x-1/2, y, -z-1/2'
'x, -y-1/2, z'
'-x-1/2, y-1/2, z-1/2'

loop_
_atom_site_label
_atom_site_type_symbol
_atom_site_fract_x
_atom_site_fract_y
_atom_site_fract_z
_atom_site_U_iso_or_equiv
_atom_site_adp_type
_atom_site_occupancy
_atom_site_symmetry_multiplicity
_atom_site_calc_flag
_atom_site_refinement_flags
_atom_site_disorder_assembly
_atom_site_disorder_group
Na1 Na 0.13958(16) 0.2500 0.72670(9) 0.0249(4) Uani 1 2 d S . .
N1 N 0.0155(3) 0.2500 0.92460(19) 0.0253(7) Uani 1 2 d S . .
N2 N -0.1712(4) 0.2500 0.95298(19) 0.0260(6) Uani 1 2 d S . .
N3 N -0.1848(3) 0.2500 1.06098(18) 0.0253(6) Uani 1 2 d S . .
N4 N -0.0080(3) 0.2500 1.10484(18) 0.0250(7) Uani 1 2 d S . .
C1 C 0.1122(4) 0.2500 1.0191(2) 0.0198(7) Uani 1 2 d S . .
C2 C 0.3244(5) 0.2500 1.0303(3) 0.0344(9) Uani 1 2 d S . .
O1W O -0.1206(2) 0.0140(2) 0.71998(13) 0.0275(5) Uani 1 1 d . . .
H1WA H -0.094(4) -0.057(4) 0.771(2) 0.041 Uiso 1 1 d . . .
H1WB H -0.158(4) -0.057(4) 0.674(2) 0.041 Uiso 1 1 d . . .
H2A H 0.365(7) 0.2500 1.100(5) 0.089(17) Uiso 1 2 d S . .
H2B H 0.376(7) 0.149(7) 1.004(4) 0.15(2) Uiso 1 1 d . . .

loop_
_atom_site_aniso_label
_atom_site_aniso_U_11
_atom_site_aniso_U_22
_atom_site_aniso_U_33
_atom_site_aniso_U_23
_atom_site_aniso_U_13
_atom_site_aniso_U_12
Na1 0.0201(7) 0.0289(8) 0.0257(7) 0.000 0.0019(4) 0.000
N1 0.0216(14) 0.0334(17) 0.0208(12) 0.000 0.0011(9) 0.000
N2 0.0204(14) 0.0339(16) 0.0237(12) 0.000 -0.0005(9) 0.000
N3 0.0214(14) 0.0334(16) 0.0213(12) 0.000 0.0001(10) 0.000
N4 0.0234(14) 0.0314(16) 0.0203(13) 0.000 -0.0012(9) 0.000
C1 0.0231(17) 0.0163(15) 0.0201(13) 0.000 -0.0017(10) 0.000
C2 0.0213(17) 0.049(3) 0.0325(19) 0.000 -0.0011(13) 0.000
O1W 0.0310(9) 0.0260(10) 0.0253(9) -0.0009(6) -0.0069(6) -0.0004(7)

loop_
_atom_type_symbol
_atom_type_description
_atom_type_scat_dispersion_real
_atom_type_scat_dispersion_imag
_atom_type_scat_source
C C 0.0033 0.0016 'International Tables Vol C Tables 4.2.6.8 and 6.1.1.4'
H H 0.0000 0.0000 'International Tables Vol C Tables 4.2.6.8 and 6.1.1.4'
N N 0.0061 0.0033 'International Tables Vol C Tables 4.2.6.8 and 6.1.1.4'
O O 0.0106 0.0060 'International Tables Vol C Tables 4.2.6.8 and 6.1.1.4'
Na Na 0.0362 0.0249 'International Tables Vol C Tables 4.2.6.8 and 6.1.1.4'

loop_
_geom_angle_atom_site_label_1
_geom_angle_atom_site_label_2
_geom_angle_atom_site_label_3
_geom_angle
_geom_angle_site_symmetry_1
_geom_angle_site_symmetry_3
_geom_angle_publ_flag
O1W Na1 O1W 85.63(9) 4_556 6_657 ?
O1W Na1 O1W 166.34(5) 4_556 . ?
O1W Na1 O1W 93.11(6) 6_657 . ?
O1W Na1 O1W 93.11(6) 4_556 7_565 ?
O1W Na1 O1W 166.34(5) 6_657 7_565 ?
O1W Na1 O1W 84.92(9) . 7_565 ?
O1W Na1 N2 82.71(6) 4_556 6_657 ?
O1W Na1 N2 82.71(6) 6_657 6_657 ?
O1W Na1 N2 110.65(6) . 6_657 ?
O1W Na1 N2 110.65(6) 7_565 6_657 ?
O1W Na1 N1 88.98(7) 4_556 . ?
O1W Na1 N1 88.98(6) 6_657 . ?
O1W Na1 N1 77.39(6) . . ?
O1W Na1 N1 77.39(6) 7_565 . ?
N2 Na1 N1 168.65(9) 6_657 . ?
O1W Na1 Na1 44.14(4) 4_556 6_657 ?
O1W Na1 Na1 44.14(4) 6_657 6_657 ?
O1W Na1 Na1 137.12(4) . 6_657 ?
O1W Na1 Na1 137.12(5) 7_565 6_657 ?
N2 Na1 Na1 68.08(6) 6_657 6_657 ?
N1 Na1 Na1 100.56(8) . 6_657 ?
O1W Na1 Na1 129.25(5) 4_556 6_557 ?
O1W Na1 Na1 129.25(5) 6_657 6_557 ?
O1W Na1 Na1 43.77(4) . 6_557 ?
O1W Na1 Na1 43.77(4) 7_565 6_557 ?
N2 Na1 Na1 130.36(8) 6_657 6_557 ?
N1 Na1 Na1 60.99(6) . 6_557 ?
Na1 Na1 Na1 161.55(7) 6_657 6_557 ?
C1 N1 N2 105.6(2) . . ?
C1 N1 Na1 129.8(2) . . ?
N2 N1 Na1 124.61(18) . . ?
N3 N2 N1 108.9(2) . . ?
N3 N2 Na1 144.75(18) . 6_557 ?
N1 N2 Na1 106.31(16) . 6_557 ?
N2 N3 N4 109.3(2) . . ?
C1 N4 N3 105.4(2) . . ?
N1 C1 N4 110.8(3) . . ?
N1 C1 C2 125.7(3) . . ?
N4 C1 C2 123.6(3) . . ?
C1 C2 H2A 114(3) . . ?
C1 C2 H2B 112(3) . . ?
H2A C2 H2B 103(4) . . ?
Na1 O1W Na1 92.10(6) 6_557 . ?
Na1 O1W H1WA 112(2) 6_557 . ?
Na1 O1W H1WA 103(2) . . ?
Na1 O1W H1WB 113(2) 6_557 . ?
Na1 O1W H1WB 134(2) . . ?
H1WA O1W H1WB 103(3) . . ?

loop_
_geom_bond_atom_site_label_1
_geom_bond_atom_site_label_2
_geom_bond_distance
_geom_bond_site_symmetry_2
_geom_bond_publ_flag
Na1 O1W 2.4403(19) 4_556 ?
Na1 O1W 2.4403(19) 6_657 ?
Na1 O1W 2.4568(19) . ?
Na1 O1W 2.4568(19) 7_565 ?
Na1 N2 2.546(3) 6_657 ?
Na1 N1 2.551(3) . ?
Na1 Na1 3.5255(10) 6_657 ?
Na1 Na1 3.5255(10) 6_557 ?
N1 C1 1.329(4) . ?
N1 N2 1.345(3) . ?
N2 N3 1.313(3) . ?
N2 Na1 2.546(3) 6_557 ?
N3 N4 1.340(3) . ?
N4 C1 1.335(4) . ?
C1 C2 1.483(5) . ?
C2 H2A 0.89(6) . ?
C2 H2B 0.86(5) . ?
O1W Na1 2.4403(19) 6_557 ?
O1W H1WA 0.81(3) . ?
O1W H1WB 0.79(3) . ?
